data_7207739
loop_
_publ_author_name
'Feng, Xun'
'Li, Shi-Hui'
'Wang, Li-Ya'
'Zhao, Jian-She'
'Shi, Zhi-Qiang'
'Lei, Peng-Peng'

_publ_section_title
;
 A series of lanthanide--organic polymers incorporating
 ethyl-4,5-imidazole-dicarboxylato and formate coligand: structures,
 luminescent and magnetic properties
;
_journal_issue 10
_journal_name_full CrystEngComm
_journal_page_first 3684
_journal_paper_doi 10.1039/c2ce06151a
_journal_volume 14
_journal_year 2012
_chemical_formula_sum 'C29 H37 Ho3 N8 O24'
_chemical_formula_weight 1376.46
_chemical_name_systematic
;
?
;
_space_group_IT_number 15
_symmetry_cell_setting monoclinic
_symmetry_space_group_name_Hall '-C 2yc'
_symmetry_space_group_name_H-M 'C 1 2/c 1'
_atom_sites_solution_hydrogens geom
_atom_sites_solution_primary direct
_atom_sites_solution_secondary difmap
_audit_creation_method SHELXL-97
_cell_angle_alpha 90.00
_cell_angle_beta 92.256(7)
_cell_angle_gamma 90.00
_cell_formula_units_Z 4
_cell_length_a 33.69(2)
_cell_length_b 9.217(6)
_cell_length_c 13.134(9)
_cell_measurement_temperature 296(2)
_cell_volume 4075(5)
_computing_structure_refinement 'SHELXL-97 (Sheldrick, 1997)'
_computing_structure_solution 'SHELXS-97 (Sheldrick, 1990)'
_diffrn_ambient_temperature 296(2)
_diffrn_measured_fraction_theta_full 0.999
_diffrn_measured_fraction_theta_max 0.999
_diffrn_radiation_monochromator graphite
_diffrn_radiation_source 'fine-focus sealed tube'
_diffrn_radiation_type MoK\a
_diffrn_radiation_wavelength 0.71073
_diffrn_reflns_av_R_equivalents 0.0378
_diffrn_reflns_av_sigmaI/netI 0.0333
_diffrn_reflns_limit_h_max 40
_diffrn_reflns_limit_h_min -40
_diffrn_reflns_limit_k_max 11
_diffrn_reflns_limit_k_min -11
_diffrn_reflns_limit_l_max 15
_diffrn_reflns_limit_l_min -15
_diffrn_reflns_number 15089
_diffrn_reflns_theta_full 25.49
_diffrn_reflns_theta_max 25.49
_diffrn_reflns_theta_min 2.29
_exptl_absorpt_coefficient_mu 5.870
_exptl_absorpt_correction_T_max 0.4730
_exptl_absorpt_correction_T_min 0.3454
_exptl_absorpt_correction_type multi-scan
_exptl_absorpt_process_details sadabs
_exptl_crystal_density_diffrn 2.244
_exptl_crystal_density_method 'not measured'
_exptl_crystal_F_000 2640
_exptl_crystal_size_max 0.23
_exptl_crystal_size_mid 0.18
_exptl_crystal_size_min 0.15
_refine_diff_density_max 0.592
_refine_diff_density_min -0.651
_refine_diff_density_rms 0.117
_refine_ls_extinction_method none
_refine_ls_goodness_of_fit_ref 1.010
_refine_ls_hydrogen_treatment mixed
_refine_ls_matrix_type full
_refine_ls_number_parameters 315
_refine_ls_number_reflns 3785
_refine_ls_number_restraints 23
_refine_ls_restrained_S_all 1.019
_refine_ls_R_factor_all 0.0308
_refine_ls_R_factor_gt 0.0248
_refine_ls_shift/su_max 0.001
_refine_ls_shift/su_mean 0.000
_refine_ls_structure_factor_coef Fsqd
_refine_ls_weighting_details 'calc w=1/[\s^2^(Fo^2^)+(0.0300P)^2^+2.0000P] where P=(Fo^2^+2Fc^2^)/3'
_refine_ls_weighting_scheme calc
_refine_ls_wR_factor_gt 0.0547
_refine_ls_wR_factor_ref 0.0574
_reflns_number_gt 3354
_reflns_number_total 3785
_reflns_threshold_expression >2sigma(I)
_cod_data_source_file c2ce06151a.txt
_cod_data_source_block Ho
_cod_depositor_comments
;
The following automatic conversions were performed:

'_symmetry_cell_setting' value 'Monoclinic' changed to 'monoclinic'
according to /home/saulius/struct/CIF-dictionaries/cif_core.dic
dictionary named 'cif_core.dic' version 2.4.1 from 2010-06-29.

Automatic conversion script
Id: cif_fix_values 1715 2011-07-08 13:25:40Z adriana 
;
_cod_original_sg_symbol_H-M C2/c
_cod_database_code 7207739

loop_
_symmetry_equiv_pos_as_xyz
'x, y, z'
'-x, y, -z+1/2'
'x+1/2, y+1/2, z'
'-x+1/2, y+1/2, -z+1/2'
'-x, -y, -z'
'x, -y, z-1/2'
'-x+1/2, -y+1/2, -z'
'x+1/2, -y+1/2, z-1/2'

loop_
_atom_site_label
_atom_site_type_symbol
_atom_site_fract_x
_atom_site_fract_y
_atom_site_fract_z
_atom_site_U_iso_or_equiv
_atom_site_adp_type
_atom_site_occupancy
_atom_site_symmetry_multiplicity
_atom_site_calc_flag
_atom_site_refinement_flags
_atom_site_disorder_assembly
_atom_site_disorder_group
Ho1 Ho 0.611986(6) 0.07409(2) 0.120803(15) 0.01731(7) Uani 1 1 d . . .
Ho2 Ho 0.5000 0.62554(3) 0.2500 0.02143(9) Uani 1 2 d S . .
O1 O 0.57259(10) 0.2375(3) 0.2159(2) 0.0293(8) Uani 1 1 d . . .
O2 O 0.54867(11) 0.4522(3) 0.2553(3) 0.0358(9) Uani 1 1 d . . .
O3 O 0.55284(9) 0.7348(3) 0.1597(3) 0.0306(8) Uani 1 1 d . . .
O4 O 0.60518(9) 0.8237(3) 0.0811(2) 0.0264(7) Uani 1 1 d . . .
O5 O 0.7324(9) 0.097(4) 0.560(3) 0.045(8) Uani 0.53(15) 1 d P A 1
O5B O 0.721(3) 0.156(15) 0.580(3) 0.09(3) Uani 0.47(15) 1 d P A 2
O6 O 0.67513(9) -0.0170(4) 0.5779(2) 0.0325(8) Uani 1 1 d . . .
O7 O 0.60886(9) -0.0718(3) 0.4434(2) 0.0243(7) Uani 1 1 d . . .
O8 O 0.60122(9) -0.0385(3) 0.2778(2) 0.0230(7) Uani 1 1 d . . .
O9 O 0.54253(10) 0.0400(4) 0.0715(3) 0.0531(11) Uani 1 1 d . . .
H9A H 0.5254 0.0328 0.1138 0.080 Uiso 0.50 1 d PR B 1
H9B H 0.5359 -0.0225 0.0298 0.080 Uiso 0.50 1 d PR B 1
H9C H 0.5379 -0.0356 0.1017 0.080 Uiso 0.50 1 d PR B 2
H9D H 0.5244 0.0982 0.0783 0.080 Uiso 0.50 1 d PR B 2
O10 O 0.46750(11) 0.8138(4) 0.1533(3) 0.0464(10) Uani 1 1 d . . .
H10A H 0.4501 0.8568 0.1831 0.070 Uiso 1 1 d R . .
H10B H 0.4617 0.8094 0.0921 0.070 Uiso 1 1 d R . .
O11 O 0.52666(13) 0.1784(5) 0.3955(4) 0.0759(15) Uani 1 1 d D . .
H11A H 0.5437 0.2131 0.3600 0.114 Uiso 1 1 d RD . .
H11B H 0.5082 0.1493 0.3583 0.114 Uiso 0.50 1 d PRD C 1
H11C H 0.5141 0.2440 0.4215 0.114 Uiso 0.50 1 d PRD D 2
O12 O 0.5029(4) 0.5046(10) 0.4173(11) 0.030(2) Uani 0.50 1 d PU . .
O12' O 0.4933(5) 0.4301(10) 0.5742(12) 0.039(3) Uani 0.50 1 d PU . .
C15 C 0.4992(8) 0.527(2) 0.511(2) 0.038(3) Uani 0.50 1 d PU . .
H15A H 0.5005 0.6258 0.5342 0.045 Uiso 0.50 1 d PR . .
N1 N 0.61748(11) 0.3395(4) 0.0671(3) 0.0205(8) Uani 1 1 d . . .
N2 N 0.62690(12) 0.5614(4) 0.0132(3) 0.0300(10) Uani 1 1 d . . .
H2A H 0.6367 0.6325 -0.0201 0.036 Uiso 1 1 calc R . .
N3 N 0.65871(11) 0.1607(4) 0.2673(3) 0.0256(9) Uani 1 1 d . . .
N4 N 0.70709(12) 0.2176(5) 0.3773(3) 0.0362(11) Uani 1 1 d . . .
H4A H 0.7282 0.2588 0.4022 0.043 Uiso 1 1 calc R . .
C1 C 0.59348(13) 0.4352(4) 0.1205(3) 0.0188(9) Uani 1 1 d . . .
C2 C 0.59889(14) 0.5733(5) 0.0856(3) 0.0229(10) Uani 1 1 d . . .
C3 C 0.63679(14) 0.4196(5) 0.0025(4) 0.0259(11) Uani 1 1 d . . .
C4 C 0.56958(13) 0.3715(5) 0.2018(3) 0.0221(10) Uani 1 1 d . . .
C5 C 0.58412(14) 0.7211(5) 0.1124(3) 0.0236(10) Uani 1 1 d . . .
C6 C 0.66599(16) 0.3688(6) -0.0725(4) 0.0372(13) Uani 1 1 d . . .
H6A H 0.6733 0.2690 -0.0579 0.045 Uiso 1 1 calc R . .
H6B H 0.6898 0.4277 -0.0664 0.045 Uiso 1 1 calc R . .
C7 C 0.64829(19) 0.3797(7) -0.1801(4) 0.0515(16) Uani 1 1 d . . .
H7A H 0.6235 0.3282 -0.1846 0.077 Uiso 1 1 calc R . .
H7B H 0.6663 0.3379 -0.2268 0.077 Uiso 1 1 calc R . .
H7C H 0.6438 0.4798 -0.1972 0.077 Uiso 1 1 calc R . .
C8 C 0.68393(14) 0.1208(5) 0.4286(3) 0.0263(11) Uani 1 1 d . A .
C9 C 0.65350(13) 0.0863(5) 0.3590(3) 0.0202(10) Uani 1 1 d . . .
C10 C 0.69167(15) 0.2379(6) 0.2824(4) 0.0338(12) Uani 1 1 d . . .
C11 C 0.69610(17) 0.0720(6) 0.5335(4) 0.0418(14) Uani 1 1 d . . .
C12 C 0.61917(12) -0.0138(4) 0.3627(3) 0.0174(9) Uani 1 1 d . . .
C13 C 0.71004(17) 0.3372(7) 0.2074(5) 0.0526(17) Uani 1 1 d . . .
H13A H 0.6917 0.3500 0.1493 0.063 Uiso 1 1 calc R . .
H13B H 0.7143 0.4314 0.2389 0.063 Uiso 1 1 calc R . .
C14 C 0.7479(2) 0.2838(10) 0.1712(6) 0.106(3) Uani 1 1 d . . .
H14A H 0.7680 0.2919 0.2249 0.127 Uiso 1 1 calc R . .
H14B H 0.7554 0.3404 0.1138 0.127 Uiso 1 1 calc R . .
H14C H 0.7451 0.1840 0.1513 0.127 Uiso 1 1 calc R . .

loop_
_atom_site_aniso_label
_atom_site_aniso_U_11
_atom_site_aniso_U_22
_atom_site_aniso_U_33
_atom_site_aniso_U_23
_atom_site_aniso_U_13
_atom_site_aniso_U_12
Ho1 0.02112(12) 0.01579(11) 0.01503(12) 0.00067(8) 0.00064(8) 0.00141(8)
Ho2 0.02212(17) 0.02030(16) 0.02212(17) 0.000 0.00401(13) 0.000
O1 0.039(2) 0.0182(17) 0.0312(19) 0.0055(14) 0.0135(16) 0.0053(14)
O2 0.045(2) 0.0279(19) 0.036(2) 0.0059(16) 0.0235(17) 0.0152(16)
O3 0.0286(19) 0.0187(17) 0.046(2) -0.0043(15) 0.0162(17) -0.0020(14)
O4 0.0350(19) 0.0156(16) 0.0298(18) -0.0006(14) 0.0146(15) -0.0039(14)
O5 0.029(9) 0.065(14) 0.039(9) 0.021(6) -0.016(6) -0.026(8)
O5B 0.07(3) 0.15(5) 0.036(10) 0.027(18) -0.025(13) -0.08(4)
O6 0.0224(18) 0.048(2) 0.0266(19) 0.0144(16) -0.0006(14) -0.0084(16)
O7 0.0307(19) 0.0277(18) 0.0142(17) 0.0022(13) -0.0014(14) -0.0085(14)
O8 0.0304(18) 0.0213(16) 0.0168(16) 0.0026(13) -0.0055(14) -0.0068(14)
O9 0.024(2) 0.044(2) 0.091(3) -0.027(2) -0.003(2) -0.0005(17)
O10 0.042(2) 0.062(3) 0.035(2) 0.0119(19) 0.0057(18) 0.026(2)
O11 0.051(3) 0.093(4) 0.084(4) 0.032(3) 0.011(3) -0.020(3)
O12 0.041(5) 0.034(7) 0.014(5) 0.008(6) 0.011(3) 0.005(6)
O12' 0.058(6) 0.035(6) 0.023(5) 0.011(6) 0.002(4) 0.007(6)
C15 0.056(6) 0.035(11) 0.022(9) -0.009(9) -0.005(6) -0.005(9)
N1 0.029(2) 0.0111(18) 0.021(2) -0.0005(15) 0.0060(17) -0.0009(16)
N2 0.041(3) 0.017(2) 0.034(2) 0.0027(17) 0.018(2) -0.0038(18)
N3 0.024(2) 0.030(2) 0.023(2) 0.0012(17) -0.0011(17) -0.0048(17)
N4 0.029(2) 0.050(3) 0.029(2) 0.011(2) -0.0078(19) -0.023(2)
C1 0.021(2) 0.017(2) 0.019(2) -0.0004(17) 0.0041(19) 0.0024(18)
C2 0.028(3) 0.019(2) 0.021(2) -0.0040(18) 0.005(2) -0.0004(19)
C3 0.032(3) 0.019(2) 0.027(3) 0.0014(19) 0.008(2) 0.003(2)
C4 0.022(2) 0.022(2) 0.022(2) -0.001(2) 0.001(2) 0.0042(19)
C5 0.031(3) 0.018(2) 0.021(2) -0.0040(19) -0.003(2) -0.003(2)
C6 0.047(3) 0.026(3) 0.039(3) 0.005(2) 0.014(3) 0.003(2)
C7 0.062(4) 0.055(4) 0.038(3) -0.002(3) 0.011(3) 0.000(3)
C8 0.026(3) 0.032(3) 0.021(3) 0.003(2) 0.001(2) -0.008(2)
C9 0.020(2) 0.025(2) 0.016(2) 0.0016(18) 0.0013(19) -0.0008(19)
C10 0.032(3) 0.043(3) 0.026(3) 0.004(2) 0.000(2) -0.015(2)
C11 0.037(3) 0.056(4) 0.032(3) 0.009(3) -0.002(3) -0.019(3)
C12 0.019(2) 0.015(2) 0.018(2) -0.0014(18) -0.0017(19) 0.0018(18)
C13 0.041(4) 0.073(4) 0.043(4) 0.023(3) -0.003(3) -0.019(3)
C14 0.089(7) 0.133(8) 0.099(7) 0.032(6) 0.055(6) 0.011(6)

loop_
_atom_type_symbol
_atom_type_description
_atom_type_scat_dispersion_real
_atom_type_scat_dispersion_imag
_atom_type_scat_source
C C 0.0033 0.0016 'International Tables Vol C Tables 4.2.6.8 and 6.1.1.4'
H H 0.0000 0.0000 'International Tables Vol C Tables 4.2.6.8 and 6.1.1.4'
N N 0.0061 0.0033 'International Tables Vol C Tables 4.2.6.8 and 6.1.1.4'
O O 0.0106 0.0060 'International Tables Vol C Tables 4.2.6.8 and 6.1.1.4'
Ho Ho -0.2175 4.6783 'International Tables Vol C Tables 4.2.6.8 and 6.1.1.4'

loop_
_geom_angle_atom_site_label_1
_geom_angle_atom_site_label_2
_geom_angle_atom_site_label_3
_geom_angle
_geom_angle_site_symmetry_1
_geom_angle_site_symmetry_3
O6 Ho1 O7 75.93(11) 6 6
O6 Ho1 O8 106.99(11) 6 .
O7 Ho1 O8 150.66(10) 6 .
O6 Ho1 O4 78.74(12) 6 1_545
O7 Ho1 O4 76.79(11) 6 1_545
O8 Ho1 O4 75.30(11) . 1_545
O6 Ho1 O1 144.64(12) 6 .
O7 Ho1 O1 121.62(11) 6 .
O8 Ho1 O1 73.25(11) . .
O4 Ho1 O1 132.51(11) 1_545 .
O6 Ho1 O9 143.44(13) 6 .
O7 Ho1 O9 74.11(13) 6 .
O8 Ho1 O9 89.80(13) . .
O4 Ho1 O9 74.43(12) 1_545 .
O1 Ho1 O9 70.81(12) . .
O6 Ho1 N1 94.26(12) 6 .
O7 Ho1 N1 74.54(11) 6 .
O8 Ho1 N1 132.91(11) . .
O4 Ho1 N1 151.33(11) 1_545 .
O1 Ho1 N1 65.73(11) . .
O9 Ho1 N1 97.47(13) . .
O6 Ho1 N3 72.93(12) 6 .
O7 Ho1 N3 139.10(12) 6 .
O8 Ho1 N3 65.83(12) . .
O4 Ho1 N3 121.20(12) 1_545 .
O1 Ho1 N3 75.47(13) . .
O9 Ho1 N3 142.97(13) . .
N1 Ho1 N3 81.96(12) . .
O2 Ho2 O2 91.45(19) . 2_655
O2 Ho2 O12' 85.3(3) . 6_565
O2 Ho2 O12' 77.2(3) 2_655 6_565
O2 Ho2 O12' 77.2(3) . 5_666
O2 Ho2 O12' 85.3(3) 2_655 5_666
O12' Ho2 O12' 155.0(5) 6_565 5_666
O2 Ho2 O10 100.25(14) . 2_655
O2 Ho2 O10 146.69(12) 2_655 2_655
O12' Ho2 O10 134.4(3) 6_565 2_655
O12' Ho2 O10 67.4(3) 5_666 2_655
O2 Ho2 O10 146.69(12) . .
O2 Ho2 O10 100.25(14) 2_655 .
O12' Ho2 O10 67.4(3) 6_565 .
O12' Ho2 O10 134.4(3) 5_666 .
O10 Ho2 O10 86.9(2) 2_655 .
O2 Ho2 O3 145.35(11) . 2_655
O2 Ho2 O3 76.31(12) 2_655 2_655
O12' Ho2 O3 122.0(4) 6_565 2_655
O12' Ho2 O3 69.7(4) 5_666 2_655
O10 Ho2 O3 76.46(13) 2_655 2_655
O10 Ho2 O3 67.96(12) . 2_655
O2 Ho2 O3 76.31(12) . .
O2 Ho2 O3 145.35(11) 2_655 .
O12' Ho2 O3 69.7(4) 6_565 .
O12' Ho2 O3 122.0(4) 5_666 .
O10 Ho2 O3 67.96(12) 2_655 .
O10 Ho2 O3 76.46(13) . .
O3 Ho2 O3 130.37(15) 2_655 .
O2 Ho2 O12 73.4(3) . 2_655
O2 Ho2 O12 69.7(3) 2_655 2_655
O12' Ho2 O12 14.7(3) 6_565 2_655
O12' Ho2 O12 140.4(4) 5_666 2_655
O10 Ho2 O12 143.5(3) 2_655 2_655
O10 Ho2 O12 81.6(3) . 2_655
O3 Ho2 O12 128.8(3) 2_655 2_655
O3 Ho2 O12 75.7(3) . 2_655
O2 Ho2 O12 69.7(3) . .
O2 Ho2 O12 73.4(3) 2_655 .
O12' Ho2 O12 140.4(4) 6_565 .
O12' Ho2 O12 14.7(3) 5_666 .
O10 Ho2 O12 81.6(3) 2_655 .
O10 Ho2 O12 143.5(3) . .
O3 Ho2 O12 75.7(3) 2_655 .
O3 Ho2 O12 128.8(3) . .
O12 Ho2 O12 126.2(5) 2_655 .
C4 O1 Ho1 126.0(3) . .
C4 O2 Ho2 144.3(3) . .
C5 O3 Ho2 149.3(3) . .
C5 O4 Ho1 135.1(3) . 1_565
C11 O6 Ho1 145.1(4) . 6_556
C12 O7 Ho1 148.2(3) . 6_556
C12 O8 Ho1 127.4(3) . .
Ho1 O9 H9A 121.9 . .
Ho1 O9 H9B 120.3 . .
H9A O9 H9B 102.4 . .
Ho1 O9 H9C 100.3 . .
H9A O9 H9C 56.8 . .
H9B O9 H9C 71.0 . .
Ho1 O9 H9D 127.0 . .
H9A O9 H9D 55.3 . .
H9B O9 H9D 110.3 . .
H9C O9 H9D 110.4 . .
Ho2 O10 H10A 114.8 . .
Ho2 O10 H10B 124.8 . .
H10A O10 H10B 110.2 . .
H11A O11 H11B 108.6 . .
H11A O11 H11C 109.5 . .
H11B O11 H11C 95.6 . .
O12' O12 C15 98(3) 5_666 5_666
O12' O12 C15 72(2) 5_666 .
C15 O12 C15 26.7(19) 5_666 .
O12' O12 Ho2 74(3) 5_666 .
C15 O12 Ho2 168.4(14) 5_666 .
C15 O12 Ho2 142.7(13) . .
O12 O12' C15 79(3) 5_666 5_666
O12 O12' C15 52(2) 5_666 .
C15 O12' C15 27.2(11) 5_666 .
O12 O12' Ho2 91(3) 5_666 5_666
C15 O12' Ho2 161.4(14) 5_666 5_666
C15 O12' Ho2 143.0(12) . 5_666
C15 C15 O12 103(7) 5_666 5_666
C15 C15 O12' 79(6) 5_666 5_666
O12 C15 O12' 172(3) 5_666 5_666
C15 C15 O12' 74(5) 5_666 .
O12 C15 O12' 29.8(14) 5_666 .
O12' C15 O12' 152.8(11) 5_666 .
C15 C15 O12 50(5) 5_666 .
O12 C15 O12 153.3(19) 5_666 .
O12' C15 O12 29.1(8) 5_666 .
O12' C15 O12 124.1(11) . .
C15 C15 H15A 166.3 5_666 .
O12 C15 H15A 88.7 5_666 .
O12' C15 H15A 88.9 5_666 .
O12' C15 H15A 118.2 . .
O12 C15 H15A 117.7 . .
C3 N1 C1 106.2(4) . .
C3 N1 Ho1 139.3(3) . .
C1 N1 Ho1 114.5(3) . .
C3 N2 C2 109.1(4) . .
C3 N2 H2A 125.4 . .
C2 N2 H2A 125.4 . .
C10 N3 C9 105.4(4) . .
C10 N3 Ho1 139.9(3) . .
C9 N3 Ho1 113.5(3) . .
C10 N4 C8 109.8(4) . .
C10 N4 H4A 125.1 . .
C8 N4 H4A 125.1 . .
C2 C1 N1 109.3(4) . .
C2 C1 C4 133.9(4) . .
N1 C1 C4 116.8(4) . .
C1 C2 N2 105.2(4) . .
C1 C2 C5 135.9(4) . .
N2 C2 C5 118.7(4) . .
N1 C3 N2 110.1(4) . .
N1 C3 C6 127.2(4) . .
N2 C3 C6 122.7(4) . .
O1 C4 O2 123.0(4) . .
O1 C4 C1 117.0(4) . .
O2 C4 C1 120.0(4) . .
O3 C5 O4 125.6(4) . .
O3 C5 C2 120.2(4) . .
O4 C5 C2 114.2(4) . .
C3 C6 C7 110.4(5) . .
C3 C6 H6A 109.6 . .
C7 C6 H6A 109.6 . .
C3 C6 H6B 109.6 . .
C7 C6 H6B 109.6 . .
H6A C6 H6B 108.1 . .
C6 C7 H7A 109.5 . .
C6 C7 H7B 109.5 . .
H7A C7 H7B 109.5 . .
C6 C7 H7C 109.5 . .
H7A C7 H7C 109.5 . .
H7B C7 H7C 109.5 . .
N4 C8 C9 104.1(4) . .
N4 C8 C11 120.4(4) . .
C9 C8 C11 135.3(4) . .
C8 C9 N3 109.9(4) . .
C8 C9 C12 132.8(4) . .
N3 C9 C12 117.2(4) . .
N3 C10 N4 110.8(4) . .
N3 C10 C13 126.4(5) . .
N4 C10 C13 122.8(4) . .
O6 C11 O5B 123.1(12) . .
O6 C11 O5 123.1(11) . .
O5B C11 O5 33(5) . .
O6 C11 C8 119.4(5) . .
O5B C11 C8 114(3) . .
O5 C11 C8 115.1(15) . .
O7 C12 O8 122.1(4) . .
O7 C12 C9 122.6(4) . .
O8 C12 C9 115.4(4) . .
C14 C13 C10 113.3(6) . .
C14 C13 H13A 108.9 . .
C10 C13 H13A 108.9 . .
C14 C13 H13B 108.9 . .
C10 C13 H13B 108.9 . .
H13A C13 H13B 107.7 . .
C13 C14 H14A 109.5 . .
C13 C14 H14B 109.5 . .
H14A C14 H14B 109.5 . .
C13 C14 H14C 109.5 . .
H14A C14 H14C 109.5 . .
H14B C14 H14C 109.5 . .

loop_
_geom_bond_atom_site_label_1
_geom_bond_atom_site_label_2
_geom_bond_distance
_geom_bond_site_symmetry_2
Ho1 O6 2.283(3) 6
Ho1 O7 2.328(3) 6
Ho1 O8 2.349(3) .
Ho1 O4 2.375(3) 1_545
Ho1 O1 2.392(3) .
Ho1 O9 2.423(4) .
Ho1 N1 2.555(4) .
Ho1 N3 2.564(4) .
Ho2 O2 2.288(3) .
Ho2 O2 2.288(3) 2_655
Ho2 O12' 2.367(16) 6_565
Ho2 O12' 2.367(16) 5_666
Ho2 O10 2.390(4) 2_655
Ho2 O10 2.390(4) .
Ho2 O3 2.399(3) 2_655
Ho2 O3 2.399(3) .
Ho2 O12 2.462(15) 2_655
Ho2 O12 2.462(15) .
O1 C4 1.253(5) .
O2 C4 1.258(5) .
O3 C5 1.251(5) .
O4 C5 1.260(5) .
O4 Ho1 2.375(3) 1_565
O5 C11 1.28(2) .
O5B C11 1.27(4) .
O6 C11 1.243(6) .
O6 Ho1 2.283(3) 6_556
O7 C12 1.248(5) .
O7 Ho1 2.328(3) 6_556
O8 C12 1.269(5) .
O9 H9A 0.8200 .
O9 H9B 0.8199 .
O9 H9C 0.8199 .
O9 H9D 0.8199 .
O10 H10A 0.8199 .
O10 H10B 0.8201 .
O11 H11A 0.8203 .
O11 H11B 0.8199 .
O11 H11C 0.8200 .
O12 O12' 0.624(11) 5_666
O12 C15 0.99(2) 5_666
O12 C15 1.26(3) .
O12' O12 0.624(11) 5_666
O12' C15 1.22(3) 5_666
O12' C15 1.24(4) .
O12' Ho2 2.367(16) 5_666
C15 C15 0.58(2) 5_666
C15 O12 0.99(2) 5_666
C15 O12' 1.22(3) 5_666
C15 H15A 0.9599 .
N1 C3 1.316(6) .
N1 C1 1.403(5) .
N2 C3 1.358(6) .
N2 C2 1.370(6) .
N2 H2A 0.8600 .
N3 C10 1.327(6) .
N3 C9 1.403(6) .
N4 C10 1.344(6) .
N4 C8 1.379(6) .
N4 H4A 0.8600 .
C1 C2 1.368(6) .
C1 C4 1.483(6) .
C2 C5 1.497(6) .
C3 C6 1.494(7) .
C6 C7 1.516(8) .
C6 H6A 0.9700 .
C6 H6B 0.9700 .
C7 H7A 0.9600 .
C7 H7B 0.9600 .
C7 H7C 0.9600 .
C8 C9 1.383(6) .
C8 C11 1.491(7) .
C9 C12 1.482(6) .
C10 C13 1.497(7) .
C13 C14 1.463(9) .
C13 H13A 0.9700 .
C13 H13B 0.9700 .
C14 H14A 0.9600 .
C14 H14B 0.9600 .
C14 H14C 0.9600 .

loop_
_geom_hbond_atom_site_label_D
_geom_hbond_atom_site_label_H
_geom_hbond_atom_site_label_A
_geom_hbond_distance_DH
_geom_hbond_distance_HA
_geom_hbond_distance_DA
_geom_hbond_angle_DHA
_geom_hbond_site_symmetry_A
O9 H9B O11 0.82 2.29 3.095(6) 169.1 6
O9 H9D O11 0.82 1.92 2.706(6) 161.7 2_655
O9 H9C O3 0.82 2.30 3.057(5) 154.2 1_545
O9 H9D O11 0.82 1.92 2.706(6) 161.7 2_655
O10 H10A O8 0.82 2.06 2.863(5) 165.4 2_665
O10 H10B O9 0.82 2.56 3.251(6) 143.1 5_665
O11 H11A O1 0.82 2.17 2.923(5) 152.2 .
O11 H11A O2 0.82 2.61 3.228(6) 133.7 .
O11 H11B O9 0.82 2.22 2.706(6) 118.7 2_655
O11 H11C O12 0.82 2.43 3.127(11) 143.2 .
N4 H4A O5B 0.86 1.90 2.74(3) 164.3 7_656
N4 H4A O5 0.86 1.93 2.76(2) 162.3 7_656

loop_
_geom_torsion_atom_site_label_1
_geom_torsion_atom_site_label_2
_geom_torsion_atom_site_label_3
_geom_torsion_atom_site_label_4
_geom_torsion
_geom_torsion_site_symmetry_1
_geom_torsion_site_symmetry_4
O6 Ho1 O1 C4 62.4(4) 6 .
O7 Ho1 O1 C4 -49.6(4) 6 .
O8 Ho1 O1 C4 158.3(4) . .
O4 Ho1 O1 C4 -151.1(3) 1_545 .
O9 Ho1 O1 C4 -105.9(4) . .
N1 Ho1 O1 C4 2.0(4) . .
N3 Ho1 O1 C4 89.6(4) . .
O2 Ho2 O2 C4 86.7(6) 2_655 .
O12' Ho2 O2 C4 9.6(6) 6_565 .
O12' Ho2 O2 C4 171.5(6) 5_666 .
O10 Ho2 O2 C4 -124.7(5) 2_655 .
O10 Ho2 O2 C4 -24.6(7) . .
O3 Ho2 O2 C4 154.3(5) 2_655 .
O3 Ho2 O2 C4 -60.6(5) . .
O12 Ho2 O2 C4 18.3(6) 2_655 .
O12 Ho2 O2 C4 158.4(6) . .
O2 Ho2 O3 C5 19.4(6) . .
O2 Ho2 O3 C5 -52.8(7) 2_655 .
O12' Ho2 O3 C5 -70.7(7) 6_565 .
O12' Ho2 O3 C5 84.5(7) 5_666 .
O10 Ho2 O3 C5 126.6(6) 2_655 .
O10 Ho2 O3 C5 -141.2(6) . .
O3 Ho2 O3 C5 174.1(6) 2_655 .
O12 Ho2 O3 C5 -56.6(7) 2_655 .
O12 Ho2 O3 C5 68.5(7) . .
O6 Ho1 O8 C12 63.8(4) 6 .
O7 Ho1 O8 C12 155.2(3) 6 .
O4 Ho1 O8 C12 136.9(4) 1_545 .
O1 Ho1 O8 C12 -79.2(3) . .
O9 Ho1 O8 C12 -149.2(3) . .
N1 Ho1 O8 C12 -49.2(4) . .
N3 Ho1 O8 C12 2.0(3) . .
O2 Ho2 O12 O12' 119(3) . 5_666
O2 Ho2 O12 O12' -143(3) 2_655 5_666
O12' Ho2 O12 O12' 172.9(16) 6_565 5_666
O10 Ho2 O12 O12' 14(2) 2_655 5_666
O10 Ho2 O12 O12' -59(3) . 5_666
O3 Ho2 O12 O12' -64(2) 2_655 5_666
O3 Ho2 O12 O12' 67(3) . 5_666
O12 Ho2 O12 O12' 168(3) 2_655 5_666
O2 Ho2 O12 C15 164(8) . 5_666
O2 Ho2 O12 C15 -98(8) 2_655 5_666
O12' Ho2 O12 C15 -141(8) 6_565 5_666
O12' Ho2 O12 C15 46(7) 5_666 5_666
O10 Ho2 O12 C15 60(8) 2_655 5_666
O10 Ho2 O12 C15 -13(8) . 5_666
O3 Ho2 O12 C15 -18(8) 2_655 5_666
O3 Ho2 O12 C15 113(8) . 5_666
O12 Ho2 O12 C15 -146(8) 2_655 5_666
O2 Ho2 O12 C15 144(3) . .
O2 Ho2 O12 C15 -118(3) 2_655 .
O12' Ho2 O12 C15 -162(2) 6_565 .
O12' Ho2 O12 C15 25(2) 5_666 .
O10 Ho2 O12 C15 40(3) 2_655 .
O10 Ho2 O12 C15 -33(3) . .
O3 Ho2 O12 C15 -38(2) 2_655 .
O3 Ho2 O12 C15 92(3) . .
O12 Ho2 O12 C15 -166(3) 2_655 .
O12 O12' C15 C15 164(6) 5_666 5_666
Ho2 O12' C15 C15 150(4) 5_666 5_666
C15 O12' C15 O12 -164(6) 5_666 5_666
Ho2 O12' C15 O12 -14(3) 5_666 5_666
O12 O12' C15 O12' 164(6) 5_666 5_666
C15 O12' C15 O12' 0.000(9) 5_666 5_666
Ho2 O12' C15 O12' 150(4) 5_666 5_666
O12 O12' C15 O12 171(3) 5_666 .
C15 O12' C15 O12 8(3) 5_666 .
Ho2 O12' C15 O12 157.4(12) 5_666 .
O12' O12 C15 C15 -163(6) 5_666 5_666
Ho2 O12 C15 C15 171(4) . 5_666
O12' O12 C15 O12 -163(6) 5_666 5_666
C15 O12 C15 O12 0.000(10) 5_666 5_666
Ho2 O12 C15 O12 171(4) . 5_666
C15 O12 C15 O12' 163(6) 5_666 5_666
Ho2 O12 C15 O12' -26(2) . 5_666
O12' O12 C15 O12' -173(3) 5_666 .
C15 O12 C15 O12' -10(4) 5_666 .
Ho2 O12 C15 O12' 161.5(11) . .
O6 Ho1 N1 C3 27.8(5) 6 .
O7 Ho1 N1 C3 -46.3(5) 6 .
O8 Ho1 N1 C3 145.8(5) . .
O4 Ho1 N1 C3 -46.4(6) 1_545 .
O1 Ho1 N1 C3 177.5(5) . .
O9 Ho1 N1 C3 -117.5(5) . .
N3 Ho1 N1 C3 99.9(5) . .
O6 Ho1 N1 C1 -151.6(3) 6 .
O7 Ho1 N1 C1 134.3(3) 6 .
O8 Ho1 N1 C1 -33.6(4) . .
O4 Ho1 N1 C1 134.2(3) 1_545 .
O1 Ho1 N1 C1 -1.9(3) . .
O9 Ho1 N1 C1 63.1(3) . .
N3 Ho1 N1 C1 -79.5(3) . .
O6 Ho1 N3 C10 49.9(5) 6 .
O7 Ho1 N3 C10 7.9(6) 6 .
O8 Ho1 N3 C10 168.1(6) . .
O4 Ho1 N3 C10 114.8(5) 1_545 .
O1 Ho1 N3 C10 -114.0(5) . .
O9 Ho1 N3 C10 -138.9(5) . .
N1 Ho1 N3 C10 -47.1(5) . .
O6 Ho1 N3 C9 -114.6(3) 6 .
O7 Ho1 N3 C9 -156.7(3) 6 .
O8 Ho1 N3 C9 3.6(3) . .
O4 Ho1 N3 C9 -49.8(3) 1_545 .
O1 Ho1 N3 C9 81.5(3) . .
O9 Ho1 N3 C9 56.6(4) . .
N1 Ho1 N3 C9 148.4(3) . .
C3 N1 C1 C2 0.3(5) . .
Ho1 N1 C1 C2 179.9(3) . .
C3 N1 C1 C4 -177.7(4) . .
Ho1 N1 C1 C4 1.9(5) . .
N1 C1 C2 N2 -1.6(5) . .
C4 C1 C2 N2 175.9(5) . .
N1 C1 C2 C5 -176.8(5) . .
C4 C1 C2 C5 0.7(10) . .
C3 N2 C2 C1 2.3(6) . .
C3 N2 C2 C5 178.5(4) . .
C1 N1 C3 N2 1.1(5) . .
Ho1 N1 C3 N2 -178.3(3) . .
C1 N1 C3 C6 -179.6(5) . .
Ho1 N1 C3 C6 0.9(9) . .
C2 N2 C3 N1 -2.2(6) . .
C2 N2 C3 C6 178.5(5) . .
Ho1 O1 C4 O2 -179.1(3) . .
Ho1 O1 C4 C1 -1.7(6) . .
Ho2 O2 C4 O1 -128.5(5) . .
Ho2 O2 C4 C1 54.2(7) . .
C2 C1 C4 O1 -177.7(5) . .
N1 C1 C4 O1 -0.4(6) . .
C2 C1 C4 O2 -0.2(8) . .
N1 C1 C4 O2 177.1(4) . .
Ho2 O3 C5 O4 -174.2(4) . .
Ho2 O3 C5 C2 7.6(9) . .
Ho1 O4 C5 O3 18.8(7) 1_565 .
Ho1 O4 C5 C2 -162.9(3) 1_565 .
C1 C2 C5 O3 -21.4(9) . .
N2 C2 C5 O3 163.9(4) . .
C1 C2 C5 O4 160.2(5) . .
N2 C2 C5 O4 -14.5(6) . .
N1 C3 C6 C7 108.9(6) . .
N2 C3 C6 C7 -71.9(6) . .
C10 N4 C8 C9 -0.8(6) . .
C10 N4 C8 C11 176.0(5) . .
N4 C8 C9 N3 0.5(5) . .
C11 C8 C9 N3 -175.5(6) . .
N4 C8 C9 C12 178.0(5) . .
C11 C8 C9 C12 2.0(10) . .
C10 N3 C9 C8 0.0(5) . .
Ho1 N3 C9 C8 169.7(3) . .
C10 N3 C9 C12 -177.9(4) . .
Ho1 N3 C9 C12 -8.2(5) . .
C9 N3 C10 N4 -0.5(6) . .
Ho1 N3 C10 N4 -165.8(4) . .
C9 N3 C10 C13 -179.6(5) . .
Ho1 N3 C10 C13 15.1(9) . .
C8 N4 C10 N3 0.8(6) . .
C8 N4 C10 C13 -180.0(5) . .
Ho1 O6 C11 O5B 111(9) 6_556 .
Ho1 O6 C11 O5 150(3) 6_556 .
Ho1 O6 C11 C8 -48.4(9) 6_556 .
N4 C8 C11 O6 -178.9(5) . .
C9 C8 C11 O6 -3.4(10) . .
N4 C8 C11 O5B 20(8) . .
C9 C8 C11 O5B -164(8) . .
N4 C8 C11 O5 -16(3) . .
C9 C8 C11 O5 159(3) . .
Ho1 O7 C12 O8 -163.9(4) 6_556 .
Ho1 O7 C12 C9 17.3(8) 6_556 .
Ho1 O8 C12 O7 174.0(3) . .
Ho1 O8 C12 C9 -7.0(5) . .
C8 C9 C12 O7 11.6(8) . .
N3 C9 C12 O7 -171.0(4) . .
C8 C9 C12 O8 -167.3(5) . .
N3 C9 C12 O8 10.0(6) . .
N3 C10 C13 C14 -111.5(7) . .
N4 C10 C13 C14 69.5(8) . .
